data_7244605
loop_
_publ_author_name
'Yakubenko, Artyom A.'
'Puzyk, Aleksandra M.'
'Korostelev, Vladislav O.'
'Mulloyarova, Valeriia V.'
'Tupikina, Elena Yu.'
'Tolstoy, Peter'
'Antonov, Alexander S.'

_publ_section_title
;
 Self-association of diphenylpnictoginic acids in solution and solid
 state: covalent vs hydrogen bonding
;
_journal_name_full 'Physical Chemistry Chemical Physics'
_journal_paper_doi 10.1039/D2CP00286H
_journal_year 2022
_chemical_formula_moiety 'C36 H30 O5 S Sb2, H2 O'
_chemical_formula_sum 'C36 H32 O6 S Sb2'
_chemical_formula_weight 836.17
_space_group_crystal_system monoclinic
_space_group_IT_number 14
_space_group_name_Hall '-P 2ybc'
_space_group_name_H-M_alt 'P 1 21/c 1'
_atom_sites_solution_hydrogens mixed
_atom_sites_solution_primary dual
_audit_creation_date 2021-10-07
_audit_creation_method
;
Olex2 1.3
(compiled 2020.11.12 svn.r5f609507 for OlexSys, GUI svn.r6272)
;
_audit_update_record
;
2021-10-19 deposited with the CCDC.	2022-03-09 downloaded from the CCDC.
;
_cell_angle_alpha 90
_cell_angle_beta 101.6130(10)
_cell_angle_gamma 90
_cell_formula_units_Z 4
_cell_length_a 12.0623(2)
_cell_length_b 14.7844(2)
_cell_length_c 18.0122(2)
_cell_measurement_reflns_used 15429
_cell_measurement_temperature 99.9(5)
_cell_measurement_theta_max 79.0140
_cell_measurement_theta_min 3.7090
_cell_volume 3146.43(8)
_computing_cell_refinement 'CrysAlisPro 1.171.41.103a (Rigaku OD, 2021)'
_computing_data_collection 'CrysAlisPro 1.171.41.103a (Rigaku OD, 2021)'
_computing_data_reduction 'CrysAlisPro 1.171.41.103a (Rigaku OD, 2021)'
_computing_molecular_graphics 'Olex2 1.3 (Dolomanov et al., 2009)'
_computing_publication_material 'Olex2 1.3 (Dolomanov et al., 2009)'
_computing_structure_refinement 'SHELXL 2014/7 (Sheldrick, 2015)'
_computing_structure_solution 'SHELXT 2014/5 (Sheldrick, 2014)'
_diffrn_ambient_environment N~2~
_diffrn_ambient_temperature 99.9(5)
_diffrn_detector 'Hybrid Pixel Array Detector'
_diffrn_detector_area_resol_mean 10.0000
_diffrn_detector_type HyPix
_diffrn_measured_fraction_theta_full 0.995
_diffrn_measured_fraction_theta_max 0.995
_diffrn_measurement_details
;
List of Runs (angles in degrees, time in seconds):

  # Type    Start    End  Width  t~exp~   \w     \q     \k     \f   Frames
#--------------------------------------------------------------------------
  1  \w   -109.00 -37.00   0.50    0.65    --  -47.44 -45.00-121.00  144
  2  \w    -43.00  24.00   0.50    0.65    --  -47.44  45.00  29.00  134
  3  \w     52.00  78.00   0.50    0.65    --   47.44  45.00  29.00   52
  4  \w     -6.00  28.00   0.50    0.65    --   47.44 -45.00-121.00   68
  5  \w   -120.00 -94.00   0.50    2.40    -- -106.00 -45.00-121.00   52
  6  \w    101.00 171.00   0.50    2.40    --  113.25  45.00  29.00  140
  7  \w     86.00 119.00   0.50    0.65    --   47.44 125.00-120.00   66
  8  \w     75.00 113.00   0.50    0.65    --   47.44 125.00-150.00   76
  9  \w    -26.00  26.00   0.50    0.65    --   47.44 -19.00  90.00  104
 10  \w    -60.00 -34.00   0.50    2.40    -- -106.00  61.00-180.00   52
 11  \w    -70.00 -38.00   0.50    2.40    -- -106.00  61.00-120.00   64
 12  \w    -67.00 -42.00   0.50    2.40    -- -106.00  61.00  60.00   50
 13  \w    -65.00 -37.00   0.50    2.40    -- -106.00  61.00-150.00   56
 14  \w   -105.00 -44.00   0.50    2.40    -- -106.00  77.00 -60.00  122
 15  \w   -174.00-120.00   0.50    2.40    -- -106.00 -45.00 -30.00  108
 16  \w    -68.00 -43.00   0.50    2.40    -- -106.00  61.00 -60.00   50
 17  \w   -154.00 -94.00   0.50    2.40    -- -106.00 -45.00-150.00  120
 18  \w     47.00 102.00   0.50    2.40    --  113.25 -94.00-120.00  110
 19  \w     42.00  71.00   0.50    2.40    --  113.25 -61.00  60.00   58
 20  \w     42.00  68.00   0.50    2.40    --  113.25 -61.00 -30.00   52
 21  \w     43.00  71.00   0.50    2.40    --  113.25 -61.00 -90.00   56
 22  \w    134.00 177.00   0.50    2.40    --  113.25  45.00 -60.00   86
 23  \w    110.00 157.00   0.50    2.40    --  113.25  30.00 150.00   94
 24  \w     46.00 106.00   0.50    2.40    --  113.25 -94.00 150.00  120
 25  \w     63.00  99.00   0.50    2.40    --  113.25 -94.00  90.00   72
 26  \w     46.00  71.00   0.50    2.40    --  113.25 -61.00-120.00   50
 27  \w     42.00 106.00   0.50    2.40    --  113.25 -77.00 -30.00  128
 28  \w    119.00 131.50   0.50    2.40    --  113.25  61.00  90.00   25
;
_diffrn_measurement_device 'four-circle diffractometer'
_diffrn_measurement_device_type 'XtaLAB Synergy, Single source at home/near, HyPix'
_diffrn_measurement_method '\w scans'
_diffrn_orient_matrix_type 'CrysAlisPro convention (1999,Acta A55,543-557)'
_diffrn_orient_matrix_UB_11 0.1199340000
_diffrn_orient_matrix_UB_12 -0.0405646000
_diffrn_orient_matrix_UB_13 0.0198476000
_diffrn_orient_matrix_UB_21 0.0275599000
_diffrn_orient_matrix_UB_22 0.0417872000
_diffrn_orient_matrix_UB_23 -0.0725112000
_diffrn_orient_matrix_UB_31 0.0430082000
_diffrn_orient_matrix_UB_32 0.0864551000
_diffrn_orient_matrix_UB_33 0.0443824000
_diffrn_radiation_monochromator mirror
_diffrn_radiation_probe x-ray
_diffrn_radiation_type 'Cu K\a'
_diffrn_radiation_wavelength 1.54184
_diffrn_reflns_av_R_equivalents 0.0326
_diffrn_reflns_av_unetI/netI 0.0292
_diffrn_reflns_Laue_measured_fraction_full 0.995
_diffrn_reflns_Laue_measured_fraction_max 0.995
_diffrn_reflns_limit_h_max 14
_diffrn_reflns_limit_h_min -14
_diffrn_reflns_limit_k_max 17
_diffrn_reflns_limit_k_min -16
_diffrn_reflns_limit_l_max 21
_diffrn_reflns_limit_l_min -21
_diffrn_reflns_number 21886
_diffrn_reflns_point_group_measured_fraction_full 0.995
_diffrn_reflns_point_group_measured_fraction_max 0.995
_diffrn_reflns_theta_full 67.489
_diffrn_reflns_theta_max 67.489
_diffrn_reflns_theta_min 3.741
_diffrn_source 'micro-focus sealed X-ray tube'
_diffrn_source_type 'PhotonJet (Cu) X-ray Source'
_exptl_absorpt_coefficient_mu 14.626
_exptl_absorpt_correction_T_max 1.00000
_exptl_absorpt_correction_T_min 0.71177
_exptl_absorpt_correction_type multi-scan
_exptl_absorpt_process_details
;
CrysAlisPro 1.171.41.103a (Rigaku Oxford Diffraction, 2021)
Empirical absorption correction using spherical harmonics,
implemented in SCALE3 ABSPACK scaling algorithm.
;
_exptl_crystal_colour 'clear pinkish colourless'
_exptl_crystal_colour_lustre clear
_exptl_crystal_colour_modifier pinkish
_exptl_crystal_colour_primary colourless
_exptl_crystal_density_diffrn 1.765
_exptl_crystal_description prism
_exptl_crystal_F_000 1656
_exptl_crystal_size_max 0.07
_exptl_crystal_size_mid 0.04
_exptl_crystal_size_min 0.02
_refine_diff_density_max 0.474
_refine_diff_density_min -1.063
_refine_diff_density_rms 0.089
_refine_ls_extinction_method none
_refine_ls_goodness_of_fit_ref 1.036
_refine_ls_hydrogen_treatment constr
_refine_ls_matrix_type full
_refine_ls_number_parameters 409
_refine_ls_number_reflns 5645
_refine_ls_number_restraints 0
_refine_ls_restrained_S_all 1.036
_refine_ls_R_factor_all 0.0264
_refine_ls_R_factor_gt 0.0238
_refine_ls_shift/su_max 0.003
_refine_ls_shift/su_mean 0.000
_refine_ls_structure_factor_coef Fsqd
_refine_ls_weighting_details 'w=1/[\s^2^(Fo^2^)+(0.0359P)^2^+1.6310P] where P=(Fo^2^+2Fc^2^)/3'
_refine_ls_weighting_scheme calc
_refine_ls_wR_factor_gt 0.0609
_refine_ls_wR_factor_ref 0.0622
_reflns_Friedel_coverage 0.000
_reflns_number_gt 5179
_reflns_number_total 5645
_reflns_threshold_expression 'I > 2\s(I)'
_cod_data_source_file d2cp00286h3.cif
_cod_data_source_block 13_Ph6Sb2SO5
_cod_database_code 7244605
_shelx_shelxl_version_number 2014/7
_chemical_oxdiff_formula 'C18 H17 Sb1 O2'
_shelx_space_group_comment
;
The symmetry employed for this shelxl refinement is uniquely defined
by the following loop, which should always be used as a source of
symmetry information in preference to the above space-group names.
They are only intended as comments.
;
_shelx_estimated_absorpt_t_max 0.759
_shelx_estimated_absorpt_t_min 0.427
_reflns_odcompleteness_completeness 99.16
_reflns_odcompleteness_iscentric 1
_reflns_odcompleteness_theta 72.42
_olex2_refinement_description
;
1. Fixed Uiso
 At 1.2 times of:
  All C(H) groups
 At 1.5 times of:
  All O(H,H) groups
2.a Free rotating group:
 O1S(H1SA,H1SB)
2.b Aromatic/amide H refined with riding coordinates:
 C32(H32), C36(H36), C20(H20), C2(H2), C6(H6), C8(H8), C26(H26), C27(H27),
 C28(H28), C30(H30), C17(H17), C35(H35), C12(H12), C24(H24), C3(H3), C18(H18),
 C9(H9), C14(H14), C33(H33), C5(H5), C16(H16), C23(H23), C4(H4), C29(H29),
 C34(H34), C15(H15), C22(H22), C11(H11), C21(H21), C10(H10)
;
_olex2_submission_special_instructions 'No special instructions were received'
_oxdiff_exptl_absorpt_empirical_details
;
Empirical correction (ABSPACK) includes:
- Absorption correction using spherical harmonics
- Frame scaling
;
_oxdiff_exptl_absorpt_empirical_full_max 1.445
_oxdiff_exptl_absorpt_empirical_full_min 0.779

loop_
_space_group_symop_operation_xyz
'x, y, z'
'-x, y+1/2, -z+1/2'
'-x, -y, -z'
'x, -y-1/2, z-1/2'

loop_
_atom_site_label
_atom_site_type_symbol
_atom_site_fract_x
_atom_site_fract_y
_atom_site_fract_z
_atom_site_U_iso_or_equiv
_atom_site_adp_type
_atom_site_occupancy
_atom_site_site_symmetry_order
_atom_site_calc_flag
_atom_site_refinement_flags_posn
_atom_site_refinement_flags_adp
_atom_site_refinement_flags_occupancy
_atom_site_disorder_assembly
_atom_site_disorder_group
Sb2 Sb 0.66961(2) 0.82031(2) 0.38924(2) 0.01408(6) Uani 1 1 d . . . . .
Sb1 Sb 0.69850(2) 0.69123(2) 0.57036(2) 0.01495(6) Uani 1 1 d . . . . .
S1 S 0.72338(5) 0.94445(4) 0.22599(3) 0.01555(13) Uani 1 1 d . . . . .
O1 O 0.64011(15) 0.73512(12) 0.46620(10) 0.0170(4) Uani 1 1 d . . . . .
O5 O 0.75609(17) 0.85989(12) 0.18794(10) 0.0202(4) Uani 1 1 d . . . . .
O3 O 0.62087(18) 0.98273(15) 0.18149(11) 0.0275(4) Uani 1 1 d . . . . .
O2 O 0.70330(17) 0.91654(13) 0.30230(11) 0.0228(4) Uani 1 1 d . . . . .
O4 O 0.81915(19) 1.00556(14) 0.23829(12) 0.0288(5) Uani 1 1 d . . . . .
C31 C 0.8016(2) 0.74227(19) 0.36150(15) 0.0182(5) Uani 1 1 d . . . . .
C13 C 0.8579(2) 0.75521(18) 0.59039(15) 0.0184(5) Uani 1 1 d . . . . .
C19 C 0.7170(2) 0.92860(17) 0.46478(14) 0.0171(5) Uani 1 1 d . . . . .
C1 C 0.5713(2) 0.76075(18) 0.61160(16) 0.0182(5) Uani 1 1 d . . . . .
C7 C 0.7032(2) 0.55952(18) 0.52763(16) 0.0203(6) Uani 1 1 d . . . . .
C32 C 0.8995(2) 0.7831(2) 0.34724(16) 0.0213(6) Uani 1 1 d . . . . .
H32 H 0.9045 0.8471 0.3447 0.026 Uiso 1 1 calc R U . . .
C36 C 0.7931(3) 0.6483(2) 0.36346(16) 0.0221(6) Uani 1 1 d . . . . .
H36 H 0.7265 0.6208 0.3734 0.026 Uiso 1 1 calc R U . . .
C25 C 0.4985(2) 0.81268(18) 0.33135(15) 0.0181(6) Uani 1 1 d . . . . .
C20 C 0.6481(3) 0.94789(19) 0.51639(16) 0.0220(6) Uani 1 1 d . . . . .
H20 H 0.5776 0.9177 0.5125 0.026 Uiso 1 1 calc R U . . .
C2 C 0.4683(2) 0.77778(19) 0.56301(16) 0.0217(6) Uani 1 1 d . . . . .
H2 H 0.4518 0.7512 0.5140 0.026 Uiso 1 1 calc R U . . .
C6 C 0.5965(3) 0.80035(19) 0.68296(16) 0.0213(6) Uani 1 1 d . . . . .
H6 H 0.6661 0.7875 0.7165 0.026 Uiso 1 1 calc R U . . .
C8 C 0.6150(2) 0.5296(2) 0.47062(16) 0.0231(6) Uani 1 1 d . . . . .
H8 H 0.5481 0.5647 0.4566 0.028 Uiso 1 1 calc R U . . .
C26 C 0.4512(2) 0.8799(2) 0.28055(16) 0.0233(6) Uani 1 1 d . . . . .
H26 H 0.4955 0.9293 0.2694 0.028 Uiso 1 1 calc R U . . .
C27 C 0.3370(3) 0.8727(2) 0.24648(17) 0.0304(7) Uani 1 1 d . . . . .
H27 H 0.3027 0.9189 0.2129 0.036 Uiso 1 1 calc R U . . .
C28 C 0.2727(3) 0.7996(3) 0.26064(18) 0.0327(7) Uani 1 1 d . . . . .
H28 H 0.1953 0.7955 0.2363 0.039 Uiso 1 1 calc R U . . .
C30 C 0.4338(3) 0.7395(2) 0.34690(17) 0.0244(6) Uani 1 1 d . . . . .
H30 H 0.4668 0.6947 0.3824 0.029 Uiso 1 1 calc R U . . .
C17 C 0.9866(3) 0.8675(2) 0.65415(18) 0.0303(7) Uani 1 1 d . . . . .
H17 H 1.0025 0.9163 0.6890 0.036 Uiso 1 1 calc R U . . .
C35 C 0.8824(3) 0.5951(2) 0.35079(17) 0.0265(6) Uani 1 1 d . . . . .
H35 H 0.8760 0.5310 0.3506 0.032 Uiso 1 1 calc R U . . .
C12 C 0.8020(3) 0.5092(2) 0.54804(17) 0.0282(6) Uani 1 1 d . . . . .
H12 H 0.8616 0.5294 0.5873 0.034 Uiso 1 1 calc R U . . .
C24 C 0.8190(2) 0.97423(19) 0.46967(17) 0.0227(6) Uani 1 1 d . . . . .
H24 H 0.8650 0.9633 0.4335 0.027 Uiso 1 1 calc R U . . .
C3 C 0.3899(3) 0.8339(2) 0.58657(19) 0.0276(6) Uani 1 1 d . . . . .
H3 H 0.3185 0.8444 0.5542 0.033 Uiso 1 1 calc R U . . .
C18 C 0.8813(3) 0.8256(2) 0.64202(18) 0.0258(6) Uani 1 1 d . . . . .
H18 H 0.8256 0.8452 0.6690 0.031 Uiso 1 1 calc R U . . .
C9 C 0.6255(3) 0.4482(2) 0.43449(18) 0.0272(6) Uani 1 1 d . . . . .
H9 H 0.5650 0.4266 0.3965 0.033 Uiso 1 1 calc R U . . .
C14 C 0.9395(3) 0.7277(2) 0.55044(18) 0.0270(6) Uani 1 1 d . . . . .
H14 H 0.9235 0.6801 0.5145 0.032 Uiso 1 1 calc R U . . .
C33 C 0.9895(3) 0.7295(2) 0.33677(17) 0.0273(6) Uani 1 1 d . . . . .
H33 H 1.0571 0.7570 0.3285 0.033 Uiso 1 1 calc R U . . .
C5 C 0.5184(3) 0.85927(19) 0.70491(17) 0.0268(6) Uani 1 1 d . . . . .
H5 H 0.5363 0.8887 0.7527 0.032 Uiso 1 1 calc R U . . .
C16 C 1.0680(3) 0.8384(2) 0.61586(19) 0.0306(7) Uani 1 1 d . . . . .
H16 H 1.1409 0.8656 0.6257 0.037 Uiso 1 1 calc R U . . .
C23 C 0.8529(3) 1.0359(2) 0.52782(19) 0.0290(7) Uani 1 1 d . . . . .
H23 H 0.9233 1.0662 0.5320 0.035 Uiso 1 1 calc R U . . .
C4 C 0.4156(3) 0.8747(2) 0.65729(19) 0.0288(7) Uani 1 1 d . . . . .
H4 H 0.3620 0.9136 0.6730 0.035 Uiso 1 1 calc R U . . .
C29 C 0.3215(3) 0.7321(2) 0.31064(18) 0.0310(7) Uani 1 1 d . . . . .
H29 H 0.2779 0.6813 0.3198 0.037 Uiso 1 1 calc R U . . .
C34 C 0.9811(3) 0.6355(2) 0.33833(17) 0.0280(7) Uani 1 1 d . . . . .
H34 H 1.0428 0.5990 0.3309 0.034 Uiso 1 1 calc R U . . .
C15 C 1.0438(3) 0.7698(2) 0.5632(2) 0.0331(7) Uani 1 1 d . . . . .
H15 H 1.0992 0.7513 0.5356 0.040 Uiso 1 1 calc R U . . .
C22 C 0.7857(3) 1.0539(2) 0.57992(18) 0.0313(7) Uani 1 1 d . . . . .
H22 H 0.8103 1.0956 0.6200 0.038 Uiso 1 1 calc R U . . .
C11 C 0.8122(3) 0.4287(2) 0.51005(19) 0.0351(7) Uani 1 1 d . . . . .
H11 H 0.8800 0.3943 0.5227 0.042 Uiso 1 1 calc R U . . .
C21 C 0.6822(3) 1.0108(2) 0.57307(18) 0.0311(7) Uani 1 1 d . . . . .
H21 H 0.6345 1.0245 0.6075 0.037 Uiso 1 1 calc R U . . .
C10 C 0.7244(3) 0.3984(2) 0.45387(19) 0.0334(7) Uani 1 1 d . . . . .
H10 H 0.7320 0.3431 0.4285 0.040 Uiso 1 1 calc R U . . .
O1S O 0.0172(2) 0.9074(2) 0.2170(2) 0.0550(7) Uani 1 1 d G . . . .
H1SA H -0.0430 0.9381 0.2206 0.083 Uiso 1 1 d G U . . .
H1SB H -0.0074 0.8527 0.2061 0.083 Uiso 1 1 d G U . . .

loop_
_atom_site_aniso_label
_atom_site_aniso_U_11
_atom_site_aniso_U_22
_atom_site_aniso_U_33
_atom_site_aniso_U_23
_atom_site_aniso_U_13
_atom_site_aniso_U_12
Sb2 0.01470(10) 0.01670(10) 0.01115(9) -0.00069(6) 0.00337(7) 0.00264(6)
Sb1 0.01635(10) 0.01484(10) 0.01424(10) -0.00020(6) 0.00445(7) 0.00108(6)
S1 0.0196(3) 0.0153(3) 0.0122(3) -0.0005(2) 0.0044(2) -0.0010(2)
O1 0.0184(9) 0.0198(9) 0.0134(9) 0.0021(7) 0.0042(7) 0.0010(7)
O5 0.0292(10) 0.0180(9) 0.0125(9) -0.0040(7) 0.0020(8) 0.0009(8)
O3 0.0276(11) 0.0347(11) 0.0201(10) 0.0052(8) 0.0048(9) 0.0082(9)
O2 0.0281(10) 0.0269(10) 0.0153(9) 0.0028(8) 0.0090(8) 0.0053(8)
O4 0.0306(11) 0.0266(11) 0.0300(11) -0.0045(9) 0.0076(9) -0.0123(9)
C31 0.0170(12) 0.0254(14) 0.0124(12) 0.0000(10) 0.0035(10) 0.0070(11)
C13 0.0170(13) 0.0206(13) 0.0167(13) 0.0029(10) 0.0012(10) 0.0009(10)
C19 0.0217(13) 0.0180(12) 0.0118(12) 0.0023(10) 0.0035(10) 0.0033(11)
C1 0.0215(13) 0.0160(12) 0.0192(13) 0.0012(10) 0.0092(11) 0.0001(10)
C7 0.0262(14) 0.0186(13) 0.0174(13) -0.0009(10) 0.0075(11) -0.0007(11)
C32 0.0208(14) 0.0280(15) 0.0155(13) -0.0009(11) 0.0048(11) 0.0022(12)
C36 0.0249(14) 0.0243(14) 0.0181(13) -0.0029(11) 0.0068(11) 0.0023(12)
C25 0.0158(13) 0.0252(14) 0.0132(13) -0.0055(10) 0.0029(11) 0.0029(10)
C20 0.0270(14) 0.0207(13) 0.0210(14) -0.0022(11) 0.0115(12) -0.0019(11)
C2 0.0229(14) 0.0233(14) 0.0203(14) 0.0012(11) 0.0076(11) 0.0008(11)
C6 0.0266(15) 0.0224(13) 0.0166(14) 0.0022(11) 0.0080(12) -0.0008(11)
C8 0.0231(14) 0.0257(15) 0.0213(14) 0.0014(11) 0.0064(12) 0.0002(12)
C26 0.0229(14) 0.0311(15) 0.0161(13) 0.0007(11) 0.0044(11) 0.0079(12)
C27 0.0255(15) 0.0456(19) 0.0196(15) 0.0015(13) 0.0031(12) 0.0133(14)
C28 0.0195(15) 0.057(2) 0.0223(16) -0.0084(14) 0.0046(12) 0.0017(14)
C30 0.0221(14) 0.0303(15) 0.0209(14) -0.0043(12) 0.0044(12) 0.0008(12)
C17 0.0335(17) 0.0331(16) 0.0230(15) -0.0035(12) 0.0024(13) -0.0105(13)
C35 0.0345(16) 0.0245(15) 0.0201(14) -0.0007(11) 0.0047(13) 0.0102(13)
C12 0.0331(16) 0.0265(15) 0.0220(15) -0.0058(12) -0.0021(13) 0.0069(13)
C24 0.0199(13) 0.0253(14) 0.0234(14) -0.0024(11) 0.0058(12) 0.0027(11)
C3 0.0227(15) 0.0283(15) 0.0341(17) 0.0061(13) 0.0110(13) 0.0044(12)
C18 0.0283(16) 0.0275(15) 0.0230(15) -0.0023(11) 0.0088(13) -0.0060(12)
C9 0.0308(16) 0.0249(15) 0.0240(15) -0.0024(11) 0.0010(13) -0.0035(12)
C14 0.0238(14) 0.0280(15) 0.0300(16) -0.0050(12) 0.0069(13) 0.0002(12)
C33 0.0194(14) 0.0395(18) 0.0240(15) 0.0004(13) 0.0071(12) 0.0051(13)
C5 0.0382(17) 0.0200(14) 0.0266(15) -0.0001(11) 0.0170(14) -0.0008(12)
C16 0.0231(15) 0.0387(17) 0.0287(16) 0.0049(14) 0.0020(13) -0.0061(13)
C23 0.0248(15) 0.0273(15) 0.0333(17) -0.0044(13) 0.0019(13) -0.0030(12)
C4 0.0321(16) 0.0229(14) 0.0374(17) 0.0037(12) 0.0210(14) 0.0074(13)
C29 0.0244(15) 0.0427(19) 0.0275(16) -0.0072(13) 0.0086(13) -0.0055(14)
C34 0.0259(15) 0.0387(17) 0.0196(14) 0.0001(12) 0.0047(12) 0.0147(13)
C15 0.0220(15) 0.0383(18) 0.0417(19) -0.0023(14) 0.0128(14) 0.0020(13)
C22 0.0430(18) 0.0263(15) 0.0242(15) -0.0093(12) 0.0055(14) -0.0027(14)
C11 0.0389(18) 0.0310(17) 0.0306(17) -0.0072(13) -0.0047(14) 0.0133(14)
C21 0.0459(19) 0.0271(16) 0.0249(16) -0.0034(12) 0.0177(14) 0.0007(14)
C10 0.0444(19) 0.0261(16) 0.0281(16) -0.0067(12) 0.0033(14) 0.0053(14)
O1S 0.0445(15) 0.0515(17) 0.069(2) 0.0046(15) 0.0115(15) -0.0041(13)

loop_
_atom_type_symbol
_atom_type_description
_atom_type_scat_dispersion_real
_atom_type_scat_dispersion_imag
_atom_type_scat_source
C C 0.0181 0.0091 'International Tables Vol C Tables 4.2.6.8 and 6.1.1.4'
H H 0.0000 0.0000 'International Tables Vol C Tables 4.2.6.8 and 6.1.1.4'
O O 0.0492 0.0322 'International Tables Vol C Tables 4.2.6.8 and 6.1.1.4'
S S 0.3331 0.5567 'International Tables Vol C Tables 4.2.6.8 and 6.1.1.4'
Sb Sb -0.0562 5.8946 'International Tables Vol C Tables 4.2.6.8 and 6.1.1.4'

loop_
_geom_angle_atom_site_label_1
_geom_angle_atom_site_label_2
_geom_angle_atom_site_label_3
_geom_angle
_geom_angle_site_symmetry_1
_geom_angle_site_symmetry_3
_geom_angle_publ_flag
O1 Sb2 O2 179.89(8) . . ?
O1 Sb2 C31 93.98(9) . . ?
O1 Sb2 C19 95.51(9) . . ?
O1 Sb2 C25 90.93(9) . . ?
C31 Sb2 O2 85.94(9) . . ?
C31 Sb2 C25 124.17(10) . . ?
C19 Sb2 O2 84.47(9) . . ?
C19 Sb2 C31 116.75(11) . . ?
C19 Sb2 C25 118.01(10) . . ?
C25 Sb2 O2 89.16(9) . . ?
O1 Sb1 O5 177.35(7) . 4_576 ?
O1 Sb1 C13 98.84(9) . . ?
O1 Sb1 C1 91.66(9) . . ?
O1 Sb1 C7 89.27(9) . . ?
C13 Sb1 O5 83.70(9) . 4_576 ?
C1 Sb1 O5 86.56(9) . 4_576 ?
C1 Sb1 C13 115.19(11) . . ?
C7 Sb1 O5 90.43(9) . 4_576 ?
C7 Sb1 C13 112.85(11) . . ?
C7 Sb1 C1 131.17(11) . . ?
O3 S1 O5 110.08(12) . . ?
O3 S1 O2 109.73(12) . . ?
O3 S1 O4 114.04(13) . . ?
O2 S1 O5 106.98(11) . . ?
O4 S1 O5 108.15(12) . . ?
O4 S1 O2 107.59(12) . . ?
Sb2 O1 Sb1 143.38(10) . . ?
S1 O5 Sb1 130.62(11) . 4_575 ?
S1 O2 Sb2 155.68(13) . . ?
C32 C31 Sb2 121.0(2) . . ?
C36 C31 Sb2 118.5(2) . . ?
C36 C31 C32 120.3(2) . . ?
C18 C13 Sb1 120.5(2) . . ?
C18 C13 C14 119.8(3) . . ?
C14 C13 Sb1 119.7(2) . . ?
C20 C19 Sb2 117.7(2) . . ?
C24 C19 Sb2 122.2(2) . . ?
C24 C19 C20 119.8(3) . . ?
C2 C1 Sb1 119.3(2) . . ?
C6 C1 Sb1 119.6(2) . . ?
C6 C1 C2 120.5(3) . . ?
C8 C7 Sb1 119.5(2) . . ?
C12 C7 Sb1 119.0(2) . . ?
C12 C7 C8 120.7(3) . . ?
C31 C32 H32 120.2 . . ?
C33 C32 C31 119.5(3) . . ?
C33 C32 H32 120.2 . . ?
C31 C36 H36 120.1 . . ?
C35 C36 C31 119.9(3) . . ?
C35 C36 H36 120.1 . . ?
C26 C25 Sb2 121.0(2) . . ?
C26 C25 C30 120.9(3) . . ?
C30 C25 Sb2 118.1(2) . . ?
C19 C20 H20 120.0 . . ?
C21 C20 C19 120.1(3) . . ?
C21 C20 H20 120.0 . . ?
C1 C2 H2 120.2 . . ?
C3 C2 C1 119.6(3) . . ?
C3 C2 H2 120.2 . . ?
C1 C6 H6 120.3 . . ?
C1 C6 C5 119.3(3) . . ?
C5 C6 H6 120.3 . . ?
C7 C8 H8 120.2 . . ?
C9 C8 C7 119.6(3) . . ?
C9 C8 H8 120.2 . . ?
C25 C26 H26 120.9 . . ?
C25 C26 C27 118.2(3) . . ?
C27 C26 H26 120.9 . . ?
C26 C27 H27 119.4 . . ?
C28 C27 C26 121.3(3) . . ?
C28 C27 H27 119.4 . . ?
C27 C28 H28 120.0 . . ?
C27 C28 C29 119.9(3) . . ?
C29 C28 H28 120.0 . . ?
C25 C30 H30 120.0 . . ?
C29 C30 C25 120.0(3) . . ?
C29 C30 H30 120.0 . . ?
C18 C17 H17 119.9 . . ?
C16 C17 H17 119.9 . . ?
C16 C17 C18 120.2(3) . . ?
C36 C35 H35 120.0 . . ?
C36 C35 C34 120.0(3) . . ?
C34 C35 H35 120.0 . . ?
C7 C12 H12 120.5 . . ?
C11 C12 C7 119.0(3) . . ?
C11 C12 H12 120.5 . . ?
C19 C24 H24 120.3 . . ?
C23 C24 C19 119.3(3) . . ?
C23 C24 H24 120.3 . . ?
C2 C3 H3 120.0 . . ?
C4 C3 C2 120.0(3) . . ?
C4 C3 H3 120.0 . . ?
C13 C18 C17 119.7(3) . . ?
C13 C18 H18 120.1 . . ?
C17 C18 H18 120.1 . . ?
C8 C9 H9 120.0 . . ?
C8 C9 C10 119.9(3) . . ?
C10 C9 H9 120.0 . . ?
C13 C14 H14 120.1 . . ?
C15 C14 C13 119.8(3) . . ?
C15 C14 H14 120.1 . . ?
C32 C33 H33 119.8 . . ?
C32 C33 C34 120.3(3) . . ?
C34 C33 H33 119.8 . . ?
C6 C5 H5 120.0 . . ?
C4 C5 C6 120.1(3) . . ?
C4 C5 H5 120.0 . . ?
C17 C16 H16 120.0 . . ?
C17 C16 C15 120.0(3) . . ?
C15 C16 H16 120.0 . . ?
C24 C23 H23 119.5 . . ?
C22 C23 C24 121.0(3) . . ?
C22 C23 H23 119.5 . . ?
C3 C4 H4 119.8 . . ?
C5 C4 C3 120.4(3) . . ?
C5 C4 H4 119.8 . . ?
C28 C29 H29 120.2 . . ?
C30 C29 C28 119.6(3) . . ?
C30 C29 H29 120.2 . . ?
C35 C34 C33 120.0(3) . . ?
C35 C34 H34 120.0 . . ?
C33 C34 H34 120.0 . . ?
C14 C15 H15 119.8 . . ?
C16 C15 C14 120.4(3) . . ?
C16 C15 H15 119.8 . . ?
C23 C22 H22 120.3 . . ?
C23 C22 C21 119.4(3) . . ?
C21 C22 H22 120.3 . . ?
C12 C11 H11 119.8 . . ?
C10 C11 C12 120.4(3) . . ?
C10 C11 H11 119.8 . . ?
C20 C21 C22 120.3(3) . . ?
C20 C21 H21 119.8 . . ?
C22 C21 H21 119.8 . . ?
C9 C10 H10 119.8 . . ?
C11 C10 C9 120.3(3) . . ?
C11 C10 H10 119.8 . . ?
H1SA O1S H1SB 104.5 . . ?

loop_
_geom_bond_atom_site_label_1
_geom_bond_atom_site_label_2
_geom_bond_distance
_geom_bond_site_symmetry_2
_geom_bond_publ_flag
Sb2 O1 1.9579(18) . ?
Sb2 O2 2.2131(19) . ?
Sb2 C31 2.106(3) . ?
Sb2 C19 2.104(3) . ?
Sb2 C25 2.120(3) . ?
Sb1 O1 1.9760(18) . ?
Sb1 O5 2.2244(18) 4_576 ?
Sb1 C13 2.108(3) . ?
Sb1 C1 2.103(3) . ?
Sb1 C7 2.099(3) . ?
S1 O5 1.5156(19) . ?
S1 O3 1.447(2) . ?
S1 O2 1.5007(19) . ?
S1 O4 1.448(2) . ?
O5 Sb1 2.2243(18) 4_575 ?
C31 C32 1.396(4) . ?
C31 C36 1.393(4) . ?
C13 C18 1.386(4) . ?
C13 C14 1.392(4) . ?
C19 C20 1.396(4) . ?
C19 C24 1.390(4) . ?
C1 C2 1.391(4) . ?
C1 C6 1.389(4) . ?
C7 C8 1.393(4) . ?
C7 C12 1.391(4) . ?
C32 H32 0.9500 . ?
C32 C33 1.386(4) . ?
C36 H36 0.9500 . ?
C36 C35 1.389(4) . ?
C25 C26 1.393(4) . ?
C25 C30 1.395(4) . ?
C20 H20 0.9500 . ?
C20 C21 1.381(4) . ?
C2 H2 0.9500 . ?
C2 C3 1.388(4) . ?
C6 H6 0.9500 . ?
C6 C5 1.397(4) . ?
C8 H8 0.9500 . ?
C8 C9 1.385(4) . ?
C26 H26 0.9500 . ?
C26 C27 1.394(4) . ?
C27 H27 0.9500 . ?
C27 C28 1.383(5) . ?
C28 H28 0.9500 . ?
C28 C29 1.393(5) . ?
C30 H30 0.9500 . ?
C30 C29 1.385(4) . ?
C17 H17 0.9500 . ?
C17 C18 1.390(4) . ?
C17 C16 1.378(5) . ?
C35 H35 0.9500 . ?
C35 C34 1.390(5) . ?
C12 H12 0.9500 . ?
C12 C11 1.390(4) . ?
C24 H24 0.9500 . ?
C24 C23 1.387(4) . ?
C3 H3 0.9500 . ?
C3 C4 1.387(5) . ?
C18 H18 0.9500 . ?
C9 H9 0.9500 . ?
C9 C10 1.386(5) . ?
C14 H14 0.9500 . ?
C14 C15 1.381(4) . ?
C33 H33 0.9500 . ?
C33 C34 1.395(5) . ?
C5 H5 0.9500 . ?
C5 C4 1.378(5) . ?
C16 H16 0.9500 . ?
C16 C15 1.379(5) . ?
C23 H23 0.9500 . ?
C23 C22 1.384(5) . ?
C4 H4 0.9500 . ?
C29 H29 0.9500 . ?
C34 H34 0.9500 . ?
C15 H15 0.9500 . ?
C22 H22 0.9500 . ?
C22 C21 1.385(5) . ?
C11 H11 0.9500 . ?
C11 C10 1.384(5) . ?
C21 H21 0.9500 . ?
C10 H10 0.9500 . ?
O1S H1SA 0.8698 . ?
O1S H1SB 0.8700 . ?

loop_
_geom_torsion_atom_site_label_1
_geom_torsion_atom_site_label_2
_geom_torsion_atom_site_label_3
_geom_torsion_atom_site_label_4
_geom_torsion
_geom_torsion_site_symmetry_1
_geom_torsion_site_symmetry_2
_geom_torsion_site_symmetry_3
_geom_torsion_site_symmetry_4
_geom_torsion_publ_flag
Sb2 C31 C32 C33 173.5(2) . . . . ?
Sb2 C31 C36 C35 -175.4(2) . . . . ?
Sb2 C19 C20 C21 172.2(2) . . . . ?
Sb2 C19 C24 C23 -170.6(2) . . . . ?
Sb2 C25 C26 C27 -177.6(2) . . . . ?
Sb2 C25 C30 C29 179.7(2) . . . . ?
Sb1 C13 C18 C17 -179.5(2) . . . . ?
Sb1 C13 C14 C15 179.7(2) . . . . ?
Sb1 C1 C2 C3 -171.3(2) . . . . ?
Sb1 C1 C6 C5 169.0(2) . . . . ?
Sb1 C7 C8 C9 170.4(2) . . . . ?
Sb1 C7 C12 C11 -169.0(3) . . . . ?
O5 S1 O2 Sb2 -17.8(3) . . . . ?
O3 S1 O5 Sb1 15.63(19) . . . 4_575 ?
O3 S1 O2 Sb2 101.6(3) . . . . ?
O2 S1 O5 Sb1 134.80(14) . . . 4_575 ?
O4 S1 O5 Sb1 -109.56(16) . . . 4_575 ?
O4 S1 O2 Sb2 -133.8(3) . . . . ?
C31 C32 C33 C34 1.8(4) . . . . ?
C31 C36 C35 C34 1.8(4) . . . . ?
C13 C14 C15 C16 0.6(5) . . . . ?
C19 C20 C21 C22 -1.1(5) . . . . ?
C19 C24 C23 C22 -1.4(5) . . . . ?
C1 C2 C3 C4 1.9(4) . . . . ?
C1 C6 C5 C4 2.7(4) . . . . ?
C7 C8 C9 C10 -1.6(5) . . . . ?
C7 C12 C11 C10 -1.3(5) . . . . ?
C32 C31 C36 C35 -0.3(4) . . . . ?
C32 C33 C34 C35 -0.3(4) . . . . ?
C36 C31 C32 C33 -1.5(4) . . . . ?
C36 C35 C34 C33 -1.5(4) . . . . ?
C25 C26 C27 C28 -1.9(4) . . . . ?
C25 C30 C29 C28 -2.1(5) . . . . ?
C20 C19 C24 C23 2.6(4) . . . . ?
C2 C1 C6 C5 -1.5(4) . . . . ?
C2 C3 C4 C5 -0.7(5) . . . . ?
C6 C1 C2 C3 -0.8(4) . . . . ?
C6 C5 C4 C3 -1.6(4) . . . . ?
C8 C7 C12 C11 0.7(5) . . . . ?
C8 C9 C10 C11 1.0(5) . . . . ?
C26 C25 C30 C29 1.2(4) . . . . ?
C26 C27 C28 C29 1.0(5) . . . . ?
C27 C28 C29 C30 1.1(5) . . . . ?
C30 C25 C26 C27 0.9(4) . . . . ?
C17 C16 C15 C14 -2.3(5) . . . . ?
C12 C7 C8 C9 0.7(4) . . . . ?
C12 C11 C10 C9 0.4(6) . . . . ?
C24 C19 C20 C21 -1.3(4) . . . . ?
C24 C23 C22 C21 -1.0(5) . . . . ?
C18 C13 C14 C15 0.9(5) . . . . ?
C18 C17 C16 C15 2.4(5) . . . . ?
C14 C13 C18 C17 -0.7(5) . . . . ?
C16 C17 C18 C13 -0.9(5) . . . . ?
C23 C22 C21 C20 2.3(5) . . . . ?
